data_7702297
loop_
_publ_author_name
'Doris Huerlander'
'Roland Frohlich'
'Gerhard Erker'

_publ_section_title
;
 Synthesis and structural characterization of Group 4 metallocene
 complexes that contain remote carboxamide functionalities at their
 Cp-side chains
;
_journal_name_full 'Journal of the Chemical Society, Dalton Transactions'
_journal_page_first 1513
_journal_page_last 1520
_journal_paper_doi 10.1039/B106026K
_journal_year 2002
_chemical_formula_sum 'C20 H29 Cl2 N O Zr'
_chemical_formula_weight 461.56
_space_group_IT_number 2
_space_group_name_Hall '-P 1'
_space_group_name_H-M_alt 'P -1'
_symmetry_cell_setting triclinic
_symmetry_space_group_name_H-M 'P -1'
_atom_sites_solution_hydrogens geom
_atom_sites_solution_primary direct
_atom_sites_solution_secondary difmap
_cell_angle_alpha 95.65(1)
_cell_angle_beta 91.35(1)
_cell_angle_gamma 90.44(1)
_cell_formula_units_Z 2
_cell_length_a 6.975(1)
_cell_length_b 12.127(1)
_cell_length_c 12.384(1)
_cell_measurement_temperature 198(2)
_cell_volume 1042.08(19)
_computing_cell_refinement 'Collect (Nonius B.V., 1998)'
_computing_data_collection 'Collect (Nonius B.V., 1998)'
_computing_data_reduction 'Denzo-SMN (Otwinowski & Minor, 1997)'
_computing_molecular_graphics 'SCHAKAL (Keller, 1997)'
_computing_publication_material 'SHELXL-97 (Sheldrick, 1997)'
_computing_structure_refinement 'SHELXL-97 (Sheldrick, 1997)'
_computing_structure_solution 'SHELXS-97 (Sheldrick, 1990)'
_diffrn_ambient_temperature 198(2)
_diffrn_measured_fraction_theta_full 0.985
_diffrn_measured_fraction_theta_max 0.985
_diffrn_measurement_device_type 'Nonius KappaCCD'
_diffrn_measurement_method '\w and \f scans'
_diffrn_radiation_monochromator graphite
_diffrn_radiation_source 'rotating anode Nonius FR591'
_diffrn_radiation_type MoK\a
_diffrn_radiation_wavelength 0.71073
_diffrn_reflns_av_R_equivalents 0.0240
_diffrn_reflns_av_sigmaI/netI 0.0369
_diffrn_reflns_limit_h_max 9
_diffrn_reflns_limit_h_min 0
_diffrn_reflns_limit_k_max 17
_diffrn_reflns_limit_k_min -17
_diffrn_reflns_limit_l_max 17
_diffrn_reflns_limit_l_min -17
_diffrn_reflns_number 14680
_diffrn_reflns_theta_full 30.52
_diffrn_reflns_theta_max 30.52
_diffrn_reflns_theta_min 3.36
_exptl_absorpt_coefficient_mu 0.792
_exptl_absorpt_correction_T_max 0.9250
_exptl_absorpt_correction_T_min 0.7971
_exptl_absorpt_correction_type none
_exptl_crystal_colour colourless
_exptl_crystal_density_diffrn 1.471
_exptl_crystal_density_method 'not measured'
_exptl_crystal_description needle
_exptl_crystal_F_000 476
_exptl_crystal_size_max 0.30
_exptl_crystal_size_mid 0.15
_exptl_crystal_size_min 0.10
_refine_diff_density_max 0.337
_refine_diff_density_min -0.290
_refine_diff_density_rms 0.052
_refine_ls_extinction_method none
_refine_ls_goodness_of_fit_ref 1.093
_refine_ls_hydrogen_treatment 'refined as riding atoms'
_refine_ls_matrix_type full
_refine_ls_number_parameters 230
_refine_ls_number_reflns 6265
_refine_ls_number_restraints 0
_refine_ls_restrained_S_all 1.093
_refine_ls_R_factor_all 0.0248
_refine_ls_R_factor_gt 0.0221
_refine_ls_shift/su_max 0.001
_refine_ls_shift/su_mean 0.000
_refine_ls_structure_factor_coef Fsqd
_refine_ls_weighting_details 'w=1/[\s^2^(Fo^2^)+(0.0000P)^2^+0.2998P] where P=(Fo^2^+2Fc^2^)/3'
_refine_ls_weighting_scheme calc
_refine_ls_wR_factor_gt 0.0534
_refine_ls_wR_factor_ref 0.0549
_reflns_number_gt 5834
_reflns_number_total 6265
_reflns_threshold_expression >2sigma(I)
_cod_data_source_file b106026k.cif
_cod_data_source_block erk_979
_cod_depositor_comments
;
The following automatic conversions were performed:

data item '_refine_ls_weighting_scheme' value 'calc
w=1/[\s^2^(Fo^2^)+(0.0000P)^2^+0.2998P] where P=(Fo^2^+2Fc^2^)/3' was
changed to 'calc'. A new data item '_refine_ls_weighting_details' was
created with the value set to
'w=1/[\s^2^(Fo^2^)+(0.0000P)^2^+0.2998P] where P=(Fo^2^+2Fc^2^)/3'.

Automatic conversion script
Id: cif_fix_values 6909 2019-04-08 15:41:33Z antanas 
;
_cod_original_sg_symbol_H-M P-1
_cod_database_code 7702297

loop_
_symmetry_equiv_pos_as_xyz
'x, y, z'
'-x, -y, -z'

loop_
_atom_site_label
_atom_site_type_symbol
_atom_site_fract_x
_atom_site_fract_y
_atom_site_fract_z
_atom_site_U_iso_or_equiv
_atom_site_adp_type
_atom_site_occupancy
_atom_site_calc_flag
_atom_site_refinement_flags
_atom_site_disorder_assembly
_atom_site_disorder_group
Zr Zr 0.026928(15) 0.171560(8) 0.258311(8) 0.01808(4) Uani 1 d . . .
Cl1 Cl 0.25187(4) 0.04066(2) 0.17198(3) 0.02672(7) Uani 1 d . . .
Cl2 Cl -0.16930(5) 0.03306(3) 0.33590(3) 0.03348(8) Uani 1 d . . .
C11 C 0.1877(2) 0.18043(10) 0.44415(11) 0.0329(3) Uani 1 d . . .
H11 H 0.1935 0.1149 0.4803 0.040 Uiso 1 calc R . .
C12 C 0.0397(2) 0.25903(11) 0.45181(11) 0.0343(3) Uani 1 d . . .
H12 H -0.0718 0.2559 0.4941 0.041 Uiso 1 calc R . .
C13 C 0.0860(2) 0.34270(10) 0.38608(11) 0.0324(3) Uani 1 d . . .
H13 H 0.0124 0.4068 0.3768 0.039 Uiso 1 calc R . .
C14 C 0.2598(2) 0.31511(10) 0.33657(11) 0.0303(3) Uani 1 d . . .
H14 H 0.3233 0.3562 0.2863 0.036 Uiso 1 calc R . .
C15 C 0.3242(2) 0.21562(11) 0.37435(11) 0.0315(3) Uani 1 d . . .
H15 H 0.4403 0.1789 0.3555 0.038 Uiso 1 calc R . .
C21 C -0.07812(18) 0.32621(9) 0.15154(10) 0.0250(2) Uani 1 d . . .
H21 H -0.0237 0.3977 0.1709 0.030 Uiso 1 calc R . .
C22 C -0.23963(19) 0.28154(10) 0.19923(11) 0.0295(3) Uani 1 d . . .
H22 H -0.3116 0.3173 0.2565 0.035 Uiso 1 calc R . .
C23 C -0.27513(18) 0.17486(11) 0.14698(11) 0.0290(3) Uani 1 d . . .
H23 H -0.3772 0.1265 0.1614 0.035 Uiso 1 calc R . .
C24 C -0.13350(18) 0.15253(9) 0.07001(10) 0.0236(2) Uani 1 d . . .
H24 H -0.1211 0.0851 0.0248 0.028 Uiso 1 calc R . .
C25 C -0.01119(17) 0.24676(9) 0.07031(10) 0.0216(2) Uani 1 d . . .
C26 C 0.13598(19) 0.26793(10) -0.01366(11) 0.0267(2) Uani 1 d . . .
C27 C 0.2108(2) 0.16046(12) -0.07276(12) 0.0377(3) Uani 1 d . . .
H27A H 0.2855 0.1201 -0.0217 0.057 Uiso 1 calc R . .
H27B H 0.2924 0.1782 -0.1321 0.057 Uiso 1 calc R . .
H27C H 0.1022 0.1143 -0.1023 0.057 Uiso 1 calc R . .
C28 C 0.3055(2) 0.33640(13) 0.03780(13) 0.0390(3) Uani 1 d . . .
H28A H 0.2586 0.4058 0.0748 0.058 Uiso 1 calc R . .
H28B H 0.3940 0.3531 -0.0189 0.058 Uiso 1 calc R . .
H28C H 0.3727 0.2942 0.0904 0.058 Uiso 1 calc R . .
C29 C 0.0363(2) 0.33763(10) -0.09676(11) 0.0304(3) Uani 1 d . . .
H29A H -0.0070 0.4079 -0.0577 0.036 Uiso 1 calc R . .
H29B H 0.1323 0.3567 -0.1497 0.036 Uiso 1 calc R . .
C30 C -0.1345(2) 0.28212(10) -0.15897(11) 0.0318(3) Uani 1 d . . .
H30A H -0.0939 0.2107 -0.1968 0.038 Uiso 1 calc R . .
H30B H -0.2347 0.2662 -0.1072 0.038 Uiso 1 calc R . .
C31 C -0.2179(2) 0.35389(10) -0.24119(11) 0.0300(3) Uani 1 d . . .
O31 O -0.15918(19) 0.44892(8) -0.24607(9) 0.0492(3) Uani 1 d . . .
N32 N -0.35862(17) 0.31030(8) -0.30939(9) 0.0272(2) Uani 1 d . . .
C33 C -0.43926(19) 0.19832(9) -0.30928(11) 0.0261(2) Uani 1 d . . .
H33A H -0.5798 0.2011 -0.3217 0.031 Uiso 1 calc R . .
H33B H -0.4156 0.1721 -0.2370 0.031 Uiso 1 calc R . .
C34 C -0.3552(2) 0.11656(10) -0.39477(12) 0.0325(3) Uani 1 d . . .
H34A H -0.3738 0.1434 -0.4663 0.049 Uiso 1 calc R . .
H34B H -0.4195 0.0445 -0.3941 0.049 Uiso 1 calc R . .
H34C H -0.2178 0.1087 -0.3794 0.049 Uiso 1 calc R . .
C35 C -0.4414(2) 0.37900(10) -0.38882(11) 0.0337(3) Uani 1 d . . .
H35A H -0.4742 0.3316 -0.4565 0.040 Uiso 1 calc R . .
H35B H -0.3446 0.4343 -0.4062 0.040 Uiso 1 calc R . .
C36 C -0.6188(3) 0.43849(14) -0.34841(16) 0.0530(5) Uani 1 d . . .
H36A H -0.7178 0.3840 -0.3349 0.079 Uiso 1 calc R . .
H36B H -0.6665 0.4853 -0.4032 0.079 Uiso 1 calc R . .
H36C H -0.5875 0.4848 -0.2808 0.079 Uiso 1 calc R . .

loop_
_atom_site_aniso_label
_atom_site_aniso_U_11
_atom_site_aniso_U_22
_atom_site_aniso_U_33
_atom_site_aniso_U_23
_atom_site_aniso_U_13
_atom_site_aniso_U_12
Zr 0.02002(6) 0.01702(5) 0.01719(6) 0.00262(4) -0.00303(4) -0.00245(4)
Cl1 0.02678(15) 0.02603(13) 0.02698(16) 0.00134(11) -0.00257(12) 0.00352(10)
Cl2 0.03835(18) 0.03310(15) 0.02984(17) 0.00796(12) 0.00277(14) -0.01280(12)
C11 0.0497(9) 0.0273(6) 0.0215(6) 0.0045(5) -0.0133(6) -0.0065(5)
C12 0.0423(8) 0.0369(7) 0.0220(6) -0.0052(5) 0.0015(6) -0.0082(6)
C13 0.0426(8) 0.0230(5) 0.0296(7) -0.0045(5) -0.0103(6) -0.0010(5)
C14 0.0356(7) 0.0294(6) 0.0250(6) 0.0030(5) -0.0099(6) -0.0128(5)
C15 0.0290(7) 0.0356(6) 0.0284(7) -0.0014(5) -0.0135(5) -0.0029(5)
C21 0.0285(6) 0.0200(5) 0.0266(6) 0.0053(4) -0.0069(5) 0.0014(4)
C22 0.0246(6) 0.0328(6) 0.0312(7) 0.0035(5) -0.0015(5) 0.0071(5)
C23 0.0203(6) 0.0355(6) 0.0318(7) 0.0085(5) -0.0070(5) -0.0047(5)
C24 0.0251(6) 0.0234(5) 0.0221(6) 0.0037(4) -0.0080(5) -0.0031(4)
C25 0.0227(6) 0.0225(5) 0.0201(6) 0.0066(4) -0.0070(4) -0.0013(4)
C26 0.0274(6) 0.0311(6) 0.0224(6) 0.0087(5) -0.0042(5) -0.0039(5)
C27 0.0417(8) 0.0448(8) 0.0285(7) 0.0105(6) 0.0096(6) 0.0096(6)
C28 0.0287(7) 0.0562(9) 0.0335(8) 0.0145(6) -0.0070(6) -0.0125(6)
C29 0.0381(7) 0.0292(6) 0.0245(6) 0.0100(5) -0.0091(6) -0.0097(5)
C30 0.0419(8) 0.0260(6) 0.0283(7) 0.0111(5) -0.0128(6) -0.0089(5)
C31 0.0422(8) 0.0232(5) 0.0244(6) 0.0053(4) -0.0103(6) -0.0047(5)
O31 0.0765(9) 0.0259(5) 0.0456(7) 0.0150(4) -0.0334(6) -0.0191(5)
N32 0.0367(6) 0.0216(4) 0.0234(5) 0.0057(4) -0.0100(5) -0.0041(4)
C33 0.0276(6) 0.0252(5) 0.0256(6) 0.0041(4) -0.0034(5) -0.0052(4)
C34 0.0401(8) 0.0257(6) 0.0311(7) 0.0003(5) -0.0023(6) -0.0018(5)
C35 0.0472(8) 0.0277(6) 0.0262(7) 0.0079(5) -0.0149(6) -0.0028(5)
C36 0.0606(12) 0.0450(9) 0.0545(11) 0.0124(8) -0.0113(9) 0.0160(8)

loop_
_atom_type_symbol
_atom_type_description
_atom_type_scat_dispersion_real
_atom_type_scat_dispersion_imag
_atom_type_scat_source
C C 0.0033 0.0016 'International Tables Vol C Tables 4.2.6.8 and 6.1.1.4'
H H 0.0000 0.0000 'International Tables Vol C Tables 4.2.6.8 and 6.1.1.4'
N N 0.0061 0.0033 'International Tables Vol C Tables 4.2.6.8 and 6.1.1.4'
O O 0.0106 0.0060 'International Tables Vol C Tables 4.2.6.8 and 6.1.1.4'
Cl Cl 0.1484 0.1585 'International Tables Vol C Tables 4.2.6.8 and 6.1.1.4'
Zr Zr -2.9673 0.5597 'International Tables Vol C Tables 4.2.6.8 and 6.1.1.4'

loop_
_geom_angle_atom_site_label_1
_geom_angle_atom_site_label_2
_geom_angle_atom_site_label_3
_geom_angle
_geom_angle_site_symmetry_1
_geom_angle_site_symmetry_3
Cl1 Zr C22 136.34(3) . .
Cl1 Zr Cl2 95.818(14) . .
C22 Zr Cl2 96.15(4) . .
Cl1 Zr C14 98.70(4) . .
C22 Zr C14 102.71(5) . .
Cl2 Zr C14 133.71(3) . .
Cl1 Zr C23 110.62(3) . .
C22 Zr C23 33.11(4) . .
Cl2 Zr C23 78.28(3) . .
C14 Zr C23 134.39(4) . .
Cl1 Zr C21 116.59(3) . .
C22 Zr C21 33.20(4) . .
Cl2 Zr C21 128.79(3) . .
C14 Zr C21 81.72(4) . .
C23 Zr C21 54.29(4) . .
Cl1 Zr C13 130.29(4) . .
C22 Zr C13 81.65(5) . .
Cl2 Zr C13 113.03(4) . .
C14 Zr C13 32.57(5) . .
C23 Zr C13 114.23(5) . .
C21 Zr C13 75.97(4) . .
Cl1 Zr C15 79.00(3) . .
C22 Zr C15 133.96(4) . .
Cl2 Zr C15 110.32(4) . .
C14 Zr C15 32.73(4) . .
C23 Zr C15 166.89(4) . .
C21 Zr C15 113.87(4) . .
C13 Zr C15 53.75(5) . .
Cl1 Zr C12 127.32(4) . .
C22 Zr C12 95.81(5) . .
Cl2 Zr C12 82.70(4) . .
C14 Zr C12 53.84(5) . .
C23 Zr C12 120.33(5) . .
C21 Zr C12 103.74(4) . .
C13 Zr C12 32.37(5) . .
C15 Zr C12 53.46(5) . .
Cl1 Zr C11 95.09(4) . .
C22 Zr C11 128.20(5) . .
Cl2 Zr C11 81.33(4) . .
C14 Zr C11 53.81(4) . .
C23 Zr C11 148.47(5) . .
C21 Zr C11 129.37(4) . .
C13 Zr C11 53.66(4) . .
C15 Zr C11 32.04(5) . .
C12 Zr C11 32.39(5) . .
Cl1 Zr C24 82.94(3) . .
C22 Zr C24 53.99(4) . .
Cl2 Zr C24 96.93(3) . .
C14 Zr C24 128.31(4) . .
C23 Zr C24 32.16(4) . .
C21 Zr C24 53.37(4) . .
C13 Zr C24 129.08(4) . .
C15 Zr C24 148.51(5) . .
C12 Zr C24 149.70(5) . .
C11 Zr C24 177.25(4) . .
Cl1 Zr C25 86.16(3) . .
C22 Zr C25 54.19(4) . .
Cl2 Zr C25 128.50(3) . .
C14 Zr C25 96.26(4) . .
C23 Zr C25 53.65(4) . .
C21 Zr C25 32.14(4) . .
C13 Zr C25 103.65(4) . .
C15 Zr C25 120.45(4) . .
C12 Zr C25 134.55(4) . .
C11 Zr C25 149.95(4) . .
C24 Zr C25 32.05(4) . .
C15 C11 C12 108.03(12) . .
C15 C11 Zr 73.56(8) . .
C12 C11 Zr 73.57(8) . .
C13 C12 C11 107.95(13) . .
C13 C12 Zr 73.25(8) . .
C11 C12 Zr 74.04(8) . .
C14 C13 C12 107.95(12) . .
C14 C13 Zr 72.68(7) . .
C12 C13 Zr 74.39(7) . .
C13 C14 C15 107.99(12) . .
C13 C14 Zr 74.75(7) . .
C15 C14 Zr 75.05(7) . .
C11 C15 C14 108.06(12) . .
C11 C15 Zr 74.40(8) . .
C14 C15 Zr 72.22(7) . .
C25 C21 C22 108.55(10) . .
C25 C21 Zr 77.36(6) . .
C22 C21 Zr 70.81(7) . .
C23 C22 C21 107.96(11) . .
C23 C22 Zr 75.66(7) . .
C21 C22 Zr 75.99(7) . .
C24 C23 C22 107.85(11) . .
C24 C23 Zr 76.21(7) . .
C22 C23 Zr 71.23(7) . .
C23 C24 C25 109.08(11) . .
C23 C24 Zr 71.63(7) . .
C25 C24 Zr 75.52(7) . .
C21 C25 C24 106.52(11) . .
C21 C25 C26 125.59(10) . .
C24 C25 C26 126.86(11) . .
C21 C25 Zr 70.49(7) . .
C24 C25 Zr 72.43(7) . .
C26 C25 Zr 130.99(8) . .
C25 C26 C28 111.18(11) . .
C25 C26 C27 112.43(10) . .
C28 C26 C27 109.16(12) . .
C25 C26 C29 107.03(10) . .
C28 C26 C29 107.41(10) . .
C27 C26 C29 109.48(11) . .
C30 C29 C26 115.41(10) . .
C31 C30 C29 111.87(10) . .
O31 C31 N32 120.88(12) . .
O31 C31 C30 121.09(12) . .
N32 C31 C30 118.03(11) . .
C31 N32 C35 118.62(10) . .
C31 N32 C33 124.91(10) . .
C35 N32 C33 116.46(10) . .
N32 C33 C34 112.92(11) . .
N32 C35 C36 112.43(13) . .

loop_
_geom_bond_atom_site_label_1
_geom_bond_atom_site_label_2
_geom_bond_distance
_geom_bond_site_symmetry_2
Zr Cl1 2.4306(4) .
Zr C22 2.4366(13) .
Zr Cl2 2.4417(4) .
Zr C14 2.4817(12) .
Zr C23 2.4933(13) .
Zr C21 2.5032(12) .
Zr C13 2.5080(12) .
Zr C15 2.5180(13) .
Zr C12 2.5225(13) .
Zr C11 2.5286(13) .
Zr C24 2.5516(12) .
Zr C25 2.5914(12) .
C11 C15 1.393(2) .
C11 C12 1.409(2) .
C12 C13 1.402(2) .
C13 C14 1.400(2) .
C14 C15 1.4091(18) .
C21 C25 1.4130(16) .
C21 C22 1.4128(19) .
C22 C23 1.4059(18) .
C23 C24 1.3984(19) .
C24 C25 1.4204(16) .
C25 C26 1.5165(18) .
C26 C28 1.5296(19) .
C26 C27 1.5320(18) .
C26 C29 1.5503(18) .
C29 C30 1.5193(18) .
C30 C31 1.5122(18) .
C31 O31 1.2276(15) .
C31 N32 1.3496(17) .
N32 C35 1.4619(16) .
N32 C33 1.4660(15) .
C33 C34 1.5096(18) .
C35 C36 1.508(2) .

loop_
_geom_torsion_atom_site_label_1
_geom_torsion_atom_site_label_2
_geom_torsion_atom_site_label_3
_geom_torsion_atom_site_label_4
_geom_torsion
_geom_torsion_site_symmetry_1
_geom_torsion_site_symmetry_2
_geom_torsion_site_symmetry_3
_geom_torsion_site_symmetry_4
Cl1 Zr C11 C15 59.79(8) . . . .
C22 Zr C11 C15 -114.05(9) . . . .
Cl2 Zr C11 C15 154.92(8) . . . .
C14 Zr C11 C15 -37.27(8) . . . .
C23 Zr C11 C15 -154.98(9) . . . .
C21 Zr C11 C15 -71.08(10) . . . .
C13 Zr C11 C15 -77.97(9) . . . .
C12 Zr C11 C15 -115.05(11) . . . .
C24 Zr C11 C15 103.9(9) . . . .
C25 Zr C11 C15 -31.33(13) . . . .
Cl1 Zr C11 C12 174.84(8) . . . .
C22 Zr C11 C12 1.00(11) . . . .
Cl2 Zr C11 C12 -90.03(8) . . . .
C14 Zr C11 C12 77.78(9) . . . .
C23 Zr C11 C12 -39.92(12) . . . .
C21 Zr C11 C12 43.98(11) . . . .
C13 Zr C11 C12 37.08(8) . . . .
C15 Zr C11 C12 115.05(11) . . . .
C24 Zr C11 C12 -141.1(9) . . . .
C25 Zr C11 C12 83.72(12) . . . .
C15 C11 C12 C13 0.09(15) . . . .
Zr C11 C12 C13 -65.93(9) . . . .
C15 C11 C12 Zr 66.03(9) . . . .
Cl1 Zr C12 C13 108.42(9) . . . .
C22 Zr C12 C13 -64.33(9) . . . .
Cl2 Zr C12 C13 -159.81(9) . . . .
C14 Zr C12 C13 37.19(8) . . . .
C23 Zr C12 C13 -87.99(10) . . . .
C21 Zr C12 C13 -31.57(10) . . . .
C15 Zr C12 C13 78.14(10) . . . .
C11 Zr C12 C13 114.88(13) . . . .
C24 Zr C12 C13 -68.54(13) . . . .
C25 Zr C12 C13 -20.81(12) . . . .
Cl1 Zr C12 C11 -6.46(10) . . . .
C22 Zr C12 C11 -179.21(8) . . . .
Cl2 Zr C12 C11 85.31(8) . . . .
C14 Zr C12 C11 -77.69(9) . . . .
C23 Zr C12 C11 157.12(8) . . . .
C21 Zr C12 C11 -146.45(8) . . . .
C13 Zr C12 C11 -114.88(13) . . . .
C15 Zr C12 C11 -36.74(8) . . . .
C24 Zr C12 C11 176.58(8) . . . .
C25 Zr C12 C11 -135.69(8) . . . .
C11 C12 C13 C14 1.01(15) . . . .
Zr C12 C13 C14 -65.45(9) . . . .
C11 C12 C13 Zr 66.46(9) . . . .
Cl1 Zr C13 C14 16.51(10) . . . .
C22 Zr C13 C14 -130.01(9) . . . .
Cl2 Zr C13 C14 136.82(7) . . . .
C23 Zr C13 C14 -136.09(8) . . . .
C21 Zr C13 C14 -96.63(9) . . . .
C15 Zr C13 C14 37.83(8) . . . .
C12 Zr C13 C14 114.98(13) . . . .
C11 Zr C13 C14 77.88(9) . . . .
C24 Zr C13 C14 -102.24(9) . . . .
C25 Zr C13 C14 -80.12(8) . . . .
Cl1 Zr C13 C12 -98.47(9) . . . .
C22 Zr C13 C12 115.00(10) . . . .
Cl2 Zr C13 C12 21.84(10) . . . .
C14 Zr C13 C12 -114.98(13) . . . .
C23 Zr C13 C12 108.93(9) . . . .
C21 Zr C13 C12 148.39(10) . . . .
C15 Zr C13 C12 -77.16(10) . . . .
C11 Zr C13 C12 -37.11(9) . . . .
C24 Zr C13 C12 142.78(9) . . . .
C25 Zr C13 C12 164.90(9) . . . .
C12 C13 C14 C15 -1.72(15) . . . .
Zr C13 C14 C15 -68.31(9) . . . .
C12 C13 C14 Zr 66.58(9) . . . .
Cl1 Zr C14 C13 -167.33(8) . . . .
C22 Zr C14 C13 50.97(9) . . . .
Cl2 Zr C14 C13 -60.59(9) . . . .
C23 Zr C14 C13 62.25(10) . . . .
C21 Zr C14 C13 76.86(8) . . . .
C15 Zr C14 C13 -113.83(12) . . . .
C12 Zr C14 C13 -36.95(8) . . . .
C11 Zr C14 C13 -77.37(9) . . . .
C24 Zr C14 C13 104.83(9) . . . .
C25 Zr C14 C13 105.61(8) . . . .
Cl1 Zr C14 C15 -53.50(8) . . . .
C22 Zr C14 C15 164.80(8) . . . .
Cl2 Zr C14 C15 53.24(10) . . . .
C23 Zr C14 C15 176.08(8) . . . .
C21 Zr C14 C15 -169.31(9) . . . .
C13 Zr C14 C15 113.83(12) . . . .
C12 Zr C14 C15 76.89(9) . . . .
C11 Zr C14 C15 36.46(8) . . . .
C24 Zr C14 C15 -141.34(8) . . . .
C25 Zr C14 C15 -140.56(8) . . . .
C12 C11 C15 C14 -1.16(15) . . . .
Zr C11 C15 C14 64.88(9) . . . .
C12 C11 C15 Zr -66.03(9) . . . .
C13 C14 C15 C11 1.79(14) . . . .
Zr C14 C15 C11 -66.32(9) . . . .
C13 C14 C15 Zr 68.10(9) . . . .
Cl1 Zr C15 C11 -118.73(8) . . . .
C22 Zr C15 C11 94.51(9) . . . .
Cl2 Zr C15 C11 -26.54(8) . . . .
C14 Zr C15 C11 115.32(12) . . . .
C23 Zr C15 C11 102.9(2) . . . .
C21 Zr C15 C11 126.90(8) . . . .
C13 Zr C15 C11 77.68(9) . . . .
C12 Zr C15 C11 37.16(8) . . . .
C24 Zr C15 C11 -174.88(7) . . . .
C25 Zr C15 C11 162.42(7) . . . .
Cl1 Zr C15 C14 125.96(9) . . . .
C22 Zr C15 C14 -20.81(11) . . . .
Cl2 Zr C15 C14 -141.86(8) . . . .
C23 Zr C15 C14 -12.4(3) . . . .
C21 Zr C15 C14 11.58(10) . . . .
C13 Zr C15 C14 -37.64(8) . . . .
C12 Zr C15 C14 -78.16(9) . . . .
C11 Zr C15 C14 -115.32(12) . . . .
C24 Zr C15 C14 69.80(11) . . . .
C25 Zr C15 C14 47.10(10) . . . .
Cl1 Zr C21 C25 20.39(8) . . . .
C22 Zr C21 C25 -115.04(11) . . . .
Cl2 Zr C21 C25 -102.82(7) . . . .
C14 Zr C21 C25 116.02(8) . . . .
C23 Zr C21 C25 -76.81(8) . . . .
C13 Zr C21 C25 148.73(8) . . . .
C15 Zr C21 C25 109.72(8) . . . .
C12 Zr C21 C25 165.52(7) . . . .
C11 Zr C21 C25 143.01(8) . . . .
C24 Zr C21 C25 -36.69(7) . . . .
Cl1 Zr C21 C22 135.44(7) . . . .
Cl2 Zr C21 C22 12.22(9) . . . .
C14 Zr C21 C22 -128.94(8) . . . .
C23 Zr C21 C22 38.24(8) . . . .
C13 Zr C21 C22 -96.22(8) . . . .
C15 Zr C21 C22 -135.23(8) . . . .
C12 Zr C21 C22 -79.43(8) . . . .
C11 Zr C21 C22 -101.95(9) . . . .
C24 Zr C21 C22 78.35(8) . . . .
C25 Zr C21 C22 115.04(11) . . . .
C25 C21 C22 C23 -0.73(14) . . . .
Zr C21 C22 C23 -69.56(9) . . . .
C25 C21 C22 Zr 68.83(8) . . . .
Cl1 Zr C22 C23 47.72(10) . . . .
Cl2 Zr C22 C23 -57.38(8) . . . .
C14 Zr C22 C23 165.17(8) . . . .
C21 Zr C22 C23 113.07(11) . . . .
C13 Zr C22 C23 -169.83(9) . . . .
C15 Zr C22 C23 176.53(8) . . . .
C12 Zr C22 C23 -140.64(8) . . . .
C11 Zr C22 C23 -141.17(8) . . . .
C24 Zr C22 C23 36.74(8) . . . .
C25 Zr C22 C23 76.60(8) . . . .
Cl1 Zr C22 C21 -65.35(9) . . . .
Cl2 Zr C22 C21 -170.45(7) . . . .
C14 Zr C22 C21 52.10(8) . . . .
C23 Zr C22 C21 -113.07(11) . . . .
C13 Zr C22 C21 77.11(8) . . . .
C15 Zr C22 C21 63.46(10) . . . .
C12 Zr C22 C21 106.30(8) . . . .
C11 Zr C22 C21 105.76(8) . . . .
C24 Zr C22 C21 -76.33(8) . . . .
C25 Zr C22 C21 -36.47(7) . . . .
C21 C22 C23 C24 1.74(14) . . . .
Zr C22 C23 C24 -68.05(9) . . . .
C21 C22 C23 Zr 69.78(9) . . . .
Cl1 Zr C23 C24 -32.29(7) . . . .
C22 Zr C23 C24 114.63(11) . . . .
Cl2 Zr C23 C24 -124.16(7) . . . .
C14 Zr C23 C24 94.18(9) . . . .
C21 Zr C23 C24 76.28(8) . . . .
C13 Zr C23 C24 125.68(7) . . . .
C15 Zr C23 C24 103.5(2) . . . .
C12 Zr C23 C24 161.60(7) . . . .
C11 Zr C23 C24 -174.93(7) . . . .
C25 Zr C23 C24 36.25(7) . . . .
Cl1 Zr C23 C22 -146.92(7) . . . .
Cl2 Zr C23 C22 121.21(8) . . . .
C14 Zr C23 C22 -20.45(11) . . . .
C21 Zr C23 C22 -38.35(8) . . . .
C13 Zr C23 C22 11.05(10) . . . .
C15 Zr C23 C22 -11.1(2) . . . .
C12 Zr C23 C22 46.97(10) . . . .
C11 Zr C23 C22 70.45(11) . . . .
C24 Zr C23 C22 -114.63(11) . . . .
C25 Zr C23 C22 -78.38(8) . . . .
C22 C23 C24 C25 -2.10(14) . . . .
Zr C23 C24 C25 -66.81(9) . . . .
C22 C23 C24 Zr 64.72(9) . . . .
Cl1 Zr C24 C23 149.75(7) . . . .
C22 Zr C24 C23 -37.87(7) . . . .
Cl2 Zr C24 C23 54.71(7) . . . .
C14 Zr C24 C23 -114.73(8) . . . .
C21 Zr C24 C23 -79.40(8) . . . .
C13 Zr C24 C23 -72.62(9) . . . .
C15 Zr C24 C23 -155.02(8) . . . .
C12 Zr C24 C23 -32.69(12) . . . .
C11 Zr C24 C23 105.5(9) . . . .
C25 Zr C24 C23 -116.20(10) . . . .
Cl1 Zr C24 C25 -94.05(7) . . . .
C22 Zr C24 C25 78.33(8) . . . .
Cl2 Zr C24 C25 170.91(6) . . . .
C14 Zr C24 C25 1.47(9) . . . .
C23 Zr C24 C25 116.20(10) . . . .
C21 Zr C24 C25 36.80(7) . . . .
C13 Zr C24 C25 43.58(9) . . . .
C15 Zr C24 C25 -38.81(11) . . . .
C12 Zr C24 C25 83.51(11) . . . .
C11 Zr C24 C25 -138.3(9) . . . .
C22 C21 C25 C24 -0.54(13) . . . .
Zr C21 C25 C24 63.95(8) . . . .
C22 C21 C25 C26 168.48(11) . . . .
Zr C21 C25 C26 -127.03(11) . . . .
C22 C21 C25 Zr -64.49(9) . . . .
C23 C24 C25 C21 1.63(13) . . . .
Zr C24 C25 C21 -62.66(8) . . . .
C23 C24 C25 C26 -167.21(11) . . . .
Zr C24 C25 C26 128.50(11) . . . .
C23 C24 C25 Zr 64.29(9) . . . .
Cl1 Zr C25 C21 -161.80(7) . . . .
C22 Zr C25 C21 37.72(7) . . . .
Cl2 Zr C25 C21 103.82(7) . . . .
C14 Zr C25 C21 -63.46(8) . . . .
C23 Zr C25 C21 79.01(8) . . . .
C13 Zr C25 C21 -31.21(8) . . . .
C15 Zr C25 C21 -86.94(8) . . . .
C12 Zr C25 C21 -19.92(10) . . . .
C11 Zr C25 C21 -68.28(12) . . . .
C24 Zr C25 C21 115.38(11) . . . .
Cl1 Zr C25 C24 82.82(7) . . . .
C22 Zr C25 C24 -77.66(8) . . . .
Cl2 Zr C25 C24 -11.56(8) . . . .
C14 Zr C25 C24 -178.84(7) . . . .
C23 Zr C25 C24 -36.37(7) . . . .
C21 Zr C25 C24 -115.38(11) . . . .
C13 Zr C25 C24 -146.59(7) . . . .
C15 Zr C25 C24 157.68(7) . . . .
C12 Zr C25 C24 -135.30(8) . . . .
C11 Zr C25 C24 176.35(8) . . . .
Cl1 Zr C25 C26 -41.13(10) . . . .
C22 Zr C25 C26 158.39(12) . . . .
Cl2 Zr C25 C26 -135.51(9) . . . .
C14 Zr C25 C26 57.21(11) . . . .
C23 Zr C25 C26 -160.32(12) . . . .
C21 Zr C25 C26 120.67(13) . . . .
C13 Zr C25 C26 89.46(11) . . . .
C15 Zr C25 C26 33.73(11) . . . .
C12 Zr C25 C26 100.75(11) . . . .
C11 Zr C25 C26 52.40(14) . . . .
C24 Zr C25 C26 -123.95(13) . . . .
C21 C25 C26 C28 44.25(16) . . . .
C24 C25 C26 C28 -148.95(12) . . . .
Zr C25 C26 C28 -50.22(14) . . . .
C21 C25 C26 C27 166.98(12) . . . .
C24 C25 C26 C27 -26.22(17) . . . .
Zr C25 C26 C27 72.51(14) . . . .
C21 C25 C26 C29 -72.77(15) . . . .
C24 C25 C26 C29 94.04(13) . . . .
Zr C25 C26 C29 -167.24(8) . . . .
C25 C26 C29 C30 -61.92(15) . . . .
C28 C26 C29 C30 178.60(12) . . . .
C27 C26 C29 C30 60.20(16) . . . .
C26 C29 C30 C31 -177.72(12) . . . .
C29 C30 C31 O31 -6.1(2) . . . .
C29 C30 C31 N32 173.71(13) . . . .
O31 C31 N32 C35 -0.6(2) . . . .
C30 C31 N32 C35 179.61(13) . . . .
O31 C31 N32 C33 -179.45(14) . . . .
C30 C31 N32 C33 0.7(2) . . . .
C31 N32 C33 C34 -98.73(16) . . . .
C35 N32 C33 C34 82.36(15) . . . .
C31 N32 C35 C36 -93.89(16) . . . .
C33 N32 C35 C36 85.09(15) . . . .
